data_4029330
loop_
_publ_author_name
'Sun, Ning'
'Chen, Ming'
'Liu, Yuanhong'

_publ_section_title
;
 Gold-Catalyzed Oxidative Reactions of Propargylic Carbonates Involving
 1,2-Carbonate Migration: Stereoselective Synthesis of Functionalized
 Alkenes.
;
_journal_issue 9
_journal_name_full 'The Journal of organic chemistry'
_journal_page_first 4055
_journal_page_last 4067
_journal_paper_doi 10.1021/jo500573s
_journal_volume 79
_journal_year 2014
_chemical_formula_sum 'C15 H18 O4'
_chemical_formula_weight 262.29
_chemical_name_systematic
; 
 ? 
;
_space_group_IT_number 15
_symmetry_cell_setting monoclinic
_symmetry_space_group_name_Hall '-C 2yc'
_symmetry_space_group_name_H-M 'C 1 2/c 1'
_atom_sites_solution_hydrogens geom
_atom_sites_solution_primary direct
_atom_sites_solution_secondary difmap
_audit_creation_method SHELXL-97
_cell_angle_alpha 90.00
_cell_angle_beta 126.057(2)
_cell_angle_gamma 90.00
_cell_formula_units_Z 8
_cell_length_a 23.655(3)
_cell_length_b 9.7505(10)
_cell_length_c 15.4692(16)
_cell_measurement_reflns_used 2980
_cell_measurement_temperature 293(2)
_cell_measurement_theta_max 52.941
_cell_measurement_theta_min 4.689
_cell_volume 2884.4(6)
_computing_cell_refinement 'Bruker SMART'
_computing_data_collection 'Bruker SMART'
_computing_data_reduction 'Bruker SHELXTL'
_computing_molecular_graphics 'Bruker SHELXTL'
_computing_publication_material 'Bruker SHELXTL'
_computing_structure_refinement 'SHELXL-97 (Sheldrick, 1997)'
_computing_structure_solution 'SHELXS-97 (Sheldrick, 1990)'
_diffrn_ambient_temperature 293(2)
_diffrn_measured_fraction_theta_full 1.000
_diffrn_measured_fraction_theta_max 1.000
_diffrn_measurement_device_type 'CCD area detector'
_diffrn_measurement_method 'phi and omega scans'
_diffrn_radiation_monochromator graphite
_diffrn_radiation_source 'fine-focus sealed tube'
_diffrn_radiation_type MoK\a
_diffrn_radiation_wavelength 0.71073
_diffrn_reflns_av_R_equivalents 0.0279
_diffrn_reflns_av_sigmaI/netI 0.0299
_diffrn_reflns_limit_h_max 29
_diffrn_reflns_limit_h_min -16
_diffrn_reflns_limit_k_max 12
_diffrn_reflns_limit_k_min -12
_diffrn_reflns_limit_l_max 15
_diffrn_reflns_limit_l_min -19
_diffrn_reflns_number 8460
_diffrn_reflns_theta_full 26.00
_diffrn_reflns_theta_max 26.00
_diffrn_reflns_theta_min 2.13
_exptl_absorpt_coefficient_mu 0.087
_exptl_absorpt_correction_T_max 1.00000
_exptl_absorpt_correction_T_min 0.29232
_exptl_absorpt_correction_type empirical
_exptl_absorpt_process_details sadabs
_exptl_crystal_colour colorless
_exptl_crystal_density_diffrn 1.208
_exptl_crystal_density_method 'not measured'
_exptl_crystal_description prismatic
_exptl_crystal_F_000 1120
_exptl_crystal_size_max 0.211
_exptl_crystal_size_mid 0.175
_exptl_crystal_size_min 0.149
_refine_diff_density_max 0.162
_refine_diff_density_min -0.179
_refine_diff_density_rms 0.031
_refine_ls_extinction_coef 0.0031(6)
_refine_ls_extinction_expression Fc^*^=kFc[1+0.001xFc^2^\l^3^/sin(2\q)]^-1/4^
_refine_ls_extinction_method SHELXL
_refine_ls_goodness_of_fit_ref 1.058
_refine_ls_hydrogen_treatment constr
_refine_ls_matrix_type full
_refine_ls_number_parameters 177
_refine_ls_number_reflns 2828
_refine_ls_number_restraints 0
_refine_ls_restrained_S_all 1.058
_refine_ls_R_factor_all 0.0503
_refine_ls_R_factor_gt 0.0414
_refine_ls_shift/su_max 0.000
_refine_ls_shift/su_mean 0.000
_refine_ls_structure_factor_coef Fsqd
_refine_ls_weighting_details 'calc w=1/[\s^2^(Fo^2^)+(0.0573P)^2^+0.7992P] where P=(Fo^2^+2Fc^2^)/3'
_refine_ls_weighting_scheme calc
_refine_ls_wR_factor_gt 0.1125
_refine_ls_wR_factor_ref 0.1195
_reflns_number_gt 2289
_reflns_number_total 2828
_reflns_threshold_expression >2sigma(I)
_cod_data_source_file jo500573s_si_002.cif
_cod_data_source_block cd213485
_cod_depositor_comments
;
The following automatic conversions were performed:

'_symmetry_cell_setting' value 'Monoclinic' changed to 'monoclinic'
according to
/usr/data/users/saulius/crontab/automatic-downloads/rss-feeds/ACS/lib/dictionaries/cif_core.dic
dictionary named 'cif_core.dic' version 2.4.2 from 2011-04-26.

Automatic conversion script
Id: cif_fix_values 2281 2013-09-26 08:29:07Z andrius 

 Adding full bibliography for 4029328--4029330.cif.
;
_cod_original_cell_volume 2884.4(5)
_cod_original_sg_symbol_H-M C2/c
_cod_database_code 4029330

loop_
_symmetry_equiv_pos_as_xyz
'x, y, z'
'-x, y, -z+1/2'
'x+1/2, y+1/2, z'
'-x+1/2, y+1/2, -z+1/2'
'-x, -y, -z'
'x, -y, z-1/2'
'-x+1/2, -y+1/2, -z'
'x+1/2, -y+1/2, z-1/2'

loop_
_atom_site_label
_atom_site_type_symbol
_atom_site_fract_x
_atom_site_fract_y
_atom_site_fract_z
_atom_site_U_iso_or_equiv
_atom_site_adp_type
_atom_site_occupancy
_atom_site_symmetry_multiplicity
_atom_site_calc_flag
_atom_site_refinement_flags
O1 O 0.09441(6) 0.69475(11) 0.16259(8) 0.0683(3) Uani 1 1 d .
O2 O 0.15145(5) 0.52414(9) 0.33128(8) 0.0544(3) Uani 1 1 d .
O3 O 0.24425(6) 0.64218(14) 0.36624(11) 0.0793(4) Uani 1 1 d .
O4 O 0.23271(7) 0.41531(12) 0.33883(11) 0.0802(4) Uani 1 1 d .
C1 C 0.10175(7) 0.74091(14) 0.24148(10) 0.0467(3) Uani 1 1 d .
C2 C 0.12069(7) 0.64741(12) 0.33056(11) 0.0443(3) Uani 1 1 d .
C3 C 0.10087(7) 0.66276(13) 0.39391(10) 0.0452(3) Uani 1 1 d .
H3 H 0.0786 0.7453 0.3861 0.054 Uiso 1 1 calc R
C4 C 0.10879(7) 0.56665(14) 0.47721(10) 0.0472(3) Uani 1 1 d .
C5 C 0.09627(10) 0.64847(17) 0.54864(13) 0.0652(4) Uani 1 1 d .
H5A H 0.1307 0.7199 0.5842 0.098 Uiso 1 1 calc R
H5B H 0.0999 0.5886 0.6009 0.098 Uiso 1 1 calc R
H5C H 0.0504 0.6884 0.5057 0.098 Uiso 1 1 calc R
C6 C 0.05341(9) 0.45444(17) 0.41989(13) 0.0670(4) Uani 1 1 d .
H6A H 0.0078 0.4955 0.3768 0.100 Uiso 1 1 calc R
H6B H 0.0564 0.3948 0.4718 0.100 Uiso 1 1 calc R
H6C H 0.0612 0.4025 0.3751 0.100 Uiso 1 1 calc R
C7 C 0.18147(9) 0.5032(2) 0.54780(14) 0.0733(5) Uani 1 1 d .
H7A H 0.1884 0.4432 0.5057 0.110 Uiso 1 1 calc R
H7B H 0.1857 0.4519 0.6043 0.110 Uiso 1 1 calc R
H7C H 0.2160 0.5746 0.5779 0.110 Uiso 1 1 calc R
C8 C 0.09207(7) 0.88983(13) 0.24921(10) 0.0453(3) Uani 1 1 d .
C9 C 0.04308(9) 0.96106(16) 0.15617(12) 0.0600(4) Uani 1 1 d .
H9 H 0.0140 0.9135 0.0923 0.072 Uiso 1 1 calc R
C10 C 0.03724(10) 1.10072(18) 0.15779(15) 0.0720(5) Uani 1 1 d .
H10 H 0.0031 1.1471 0.0958 0.086 Uiso 1 1 calc R
C11 C 0.08165(11) 1.17200(17) 0.25070(16) 0.0753(5) Uani 1 1 d .
H11 H 0.0789 1.2671 0.2511 0.090 Uiso 1 1 calc R
C12 C 0.13026(10) 1.10309(17) 0.34334(15) 0.0714(5) Uani 1 1 d .
H12 H 0.1602 1.1519 0.4063 0.086 Uiso 1 1 calc R
C13 C 0.13496(8) 0.96172(14) 0.34356(12) 0.0542(4) Uani 1 1 d .
H13 H 0.1668 0.9153 0.4069 0.065 Uiso 1 1 calc R
C14 C 0.21350(8) 0.53796(16) 0.34698(12) 0.0547(4) Uani 1 1 d .
C15 C 0.29834(12) 0.4095(3) 0.3512(2) 0.1106(8) Uani 1 1 d .
H15A H 0.2974 0.4742 0.3035 0.166 Uiso 1 1 calc R
H15B H 0.3050 0.3187 0.3346 0.166 Uiso 1 1 calc R
H15C H 0.3361 0.4317 0.4236 0.166 Uiso 1 1 calc R

loop_
_atom_site_aniso_label
_atom_site_aniso_U_11
_atom_site_aniso_U_22
_atom_site_aniso_U_33
_atom_site_aniso_U_23
_atom_site_aniso_U_13
_atom_site_aniso_U_12
O1 0.0976(9) 0.0620(7) 0.0607(6) -0.0074(5) 0.0553(6) -0.0035(6)
O2 0.0681(6) 0.0419(5) 0.0740(6) -0.0023(4) 0.0533(6) 0.0008(4)
O3 0.0637(7) 0.0784(8) 0.1078(10) -0.0151(7) 0.0572(7) -0.0092(6)
O4 0.0960(9) 0.0705(8) 0.0994(9) 0.0063(7) 0.0715(8) 0.0286(7)
C1 0.0497(7) 0.0481(7) 0.0518(7) -0.0056(6) 0.0351(6) -0.0069(6)
C2 0.0473(7) 0.0381(6) 0.0559(7) -0.0037(5) 0.0351(6) -0.0029(5)
C3 0.0466(7) 0.0428(7) 0.0536(7) 0.0008(6) 0.0336(6) 0.0015(5)
C4 0.0500(8) 0.0485(7) 0.0522(7) 0.0026(6) 0.0351(6) 0.0006(6)
C5 0.0814(11) 0.0691(10) 0.0617(9) 0.0011(7) 0.0513(9) 0.0030(8)
C6 0.0784(11) 0.0623(10) 0.0674(9) -0.0005(7) 0.0469(9) -0.0160(8)
C7 0.0651(10) 0.0875(12) 0.0701(10) 0.0235(9) 0.0412(9) 0.0190(9)
C8 0.0496(7) 0.0456(7) 0.0535(7) 0.0014(6) 0.0375(6) -0.0032(6)
C9 0.0683(10) 0.0588(9) 0.0553(8) 0.0051(7) 0.0377(8) -0.0024(7)
C10 0.0860(12) 0.0606(10) 0.0762(11) 0.0194(9) 0.0516(10) 0.0146(9)
C11 0.1075(15) 0.0447(9) 0.1000(13) 0.0079(9) 0.0757(13) 0.0086(9)
C12 0.0890(12) 0.0541(9) 0.0762(11) -0.0139(8) 0.0514(10) -0.0088(8)
C13 0.0560(8) 0.0512(8) 0.0568(8) -0.0014(6) 0.0339(7) -0.0021(6)
C14 0.0603(9) 0.0589(9) 0.0548(8) 0.0005(7) 0.0394(7) 0.0086(7)
C15 0.1019(16) 0.146(2) 0.1105(16) 0.0242(15) 0.0775(15) 0.0623(15)

loop_
_atom_type_symbol
_atom_type_description
_atom_type_scat_dispersion_real
_atom_type_scat_dispersion_imag
_atom_type_scat_source
C C 0.0033 0.0016 'International Tables Vol C Tables 4.2.6.8 and 6.1.1.4'
H H 0.0000 0.0000 'International Tables Vol C Tables 4.2.6.8 and 6.1.1.4'
O O 0.0106 0.0060 'International Tables Vol C Tables 4.2.6.8 and 6.1.1.4'

loop_
_geom_angle_atom_site_label_1
_geom_angle_atom_site_label_2
_geom_angle_atom_site_label_3
_geom_angle
C14 O2 C2 114.92(10)
C14 O4 C15 115.33(17)
O1 C1 C2 119.47(12)
O1 C1 C8 120.38(12)
C2 C1 C8 120.14(11)
C3 C2 O2 120.04(11)
C3 C2 C1 125.05(12)
O2 C2 C1 113.94(10)
C2 C3 C4 129.92(12)
C2 C3 H3 115.0
C4 C3 H3 115.0
C3 C4 C7 112.57(12)
C3 C4 C5 108.25(11)
C7 C4 C5 108.13(13)
C3 C4 C6 108.38(11)
C7 C4 C6 110.23(13)
C5 C4 C6 109.22(12)
C4 C5 H5A 109.5
C4 C5 H5B 109.5
H5A C5 H5B 109.5
C4 C5 H5C 109.5
H5A C5 H5C 109.5
H5B C5 H5C 109.5
C4 C6 H6A 109.5
C4 C6 H6B 109.5
H6A C6 H6B 109.5
C4 C6 H6C 109.5
H6A C6 H6C 109.5
H6B C6 H6C 109.5
C4 C7 H7A 109.5
C4 C7 H7B 109.5
H7A C7 H7B 109.5
C4 C7 H7C 109.5
H7A C7 H7C 109.5
H7B C7 H7C 109.5
C13 C8 C9 119.12(13)
C13 C8 C1 121.93(12)
C9 C8 C1 118.61(12)
C10 C9 C8 120.60(15)
C10 C9 H9 119.7
C8 C9 H9 119.7
C11 C10 C9 120.01(16)
C11 C10 H10 120.0
C9 C10 H10 120.0
C10 C11 C12 120.05(15)
C10 C11 H11 120.0
C12 C11 H11 120.0
C11 C12 C13 120.45(16)
C11 C12 H12 119.8
C13 C12 H12 119.8
C8 C13 C12 119.69(14)
C8 C13 H13 120.2
C12 C13 H13 120.2
O3 C14 O4 127.73(15)
O3 C14 O2 125.16(13)
O4 C14 O2 107.10(14)
O4 C15 H15A 109.5
O4 C15 H15B 109.5
H15A C15 H15B 109.5
O4 C15 H15C 109.5
H15A C15 H15C 109.5
H15B C15 H15C 109.5

loop_
_geom_bond_atom_site_label_1
_geom_bond_atom_site_label_2
_geom_bond_distance
O1 C1 1.2135(15)
O2 C14 1.3461(18)
O2 C2 1.4017(15)
O3 C14 1.1813(18)
O4 C14 1.3115(18)
O4 C15 1.449(2)
C1 C2 1.4845(18)
C1 C8 1.4857(19)
C2 C3 1.3206(17)
C3 C4 1.5130(18)
C3 H3 0.9300
C4 C7 1.523(2)
C4 C5 1.5265(19)
C4 C6 1.527(2)
C5 H5A 0.9600
C5 H5B 0.9600
C5 H5C 0.9600
C6 H6A 0.9600
C6 H6B 0.9600
C6 H6C 0.9600
C7 H7A 0.9600
C7 H7B 0.9600
C7 H7C 0.9600
C8 C13 1.3811(19)
C8 C9 1.390(2)
C9 C10 1.370(2)
C9 H9 0.9300
C10 C11 1.369(3)
C10 H10 0.9300
C11 C12 1.374(3)
C11 H11 0.9300
C12 C13 1.383(2)
C12 H12 0.9300
C13 H13 0.9300
C15 H15A 0.9600
C15 H15B 0.9600
C15 H15C 0.9600

loop_
_geom_torsion_atom_site_label_1
_geom_torsion_atom_site_label_2
_geom_torsion_atom_site_label_3
_geom_torsion_atom_site_label_4
_geom_torsion
C14 O2 C2 C3 -126.74(14)
C14 O2 C2 C1 63.98(15)
O1 C1 C2 C3 -147.73(14)
C8 C1 C2 C3 32.42(19)
O1 C1 C2 O2 20.91(18)
C8 C1 C2 O2 -158.94(11)
O2 C2 C3 C4 3.3(2)
C1 C2 C3 C4 171.35(13)
C2 C3 C4 C7 44.6(2)
C2 C3 C4 C5 164.07(15)
C2 C3 C4 C6 -77.59(18)
O1 C1 C8 C13 -140.49(14)
C2 C1 C8 C13 39.36(18)
O1 C1 C8 C9 32.78(19)
C2 C1 C8 C9 -147.37(13)
C13 C8 C9 C10 0.0(2)
C1 C8 C9 C10 -173.51(14)
C8 C9 C10 C11 2.5(3)
C9 C10 C11 C12 -2.6(3)
C10 C11 C12 C13 0.2(3)
C9 C8 C13 C12 -2.3(2)
C1 C8 C13 C12 170.95(13)
C11 C12 C13 C8 2.2(2)
C15 O4 C14 O3 -2.5(3)
C15 O4 C14 O2 178.73(14)
C2 O2 C14 O3 5.0(2)
C2 O2 C14 O4 -176.19(11)
